data_2206773
loop_
_publ_author_name
'Chopra, Deepak'
'Nagarajan, K.'
'Guru Row, T. N.'

_publ_section_title 1-(4-Chlorobenzyl)-6,6-dimethyl-2-phenyl-1,5,6,7-tetrahydro-4<i>H</i>-indol-4-one
_journal_coeditor_code OB6567
_journal_issue 9
_journal_name_full 'Acta Crystallographica Section E'
_journal_page_first o3092
_journal_page_last o3094
_journal_paper_doi 10.1107/S1600536805026929
_journal_volume 61
_journal_year 2005
_chemical_formula_iupac 'C23 H22 Cl N O'
_chemical_formula_moiety 'C23 H22 Cl N O'
_chemical_formula_sum 'C23 H22 Cl N O'
_chemical_formula_weight 363.87
_chemical_name_systematic
;
1-(4-Chlorobenzyl)-6,6-dimethyl-2-phenyl-1,5,6,7-tetrahydro-4H-indol-4-one
;
_space_group_IT_number 2
_symmetry_cell_setting triclinic
_symmetry_space_group_name_Hall '-P 1'
_symmetry_space_group_name_H-M 'P -1'
_atom_sites_solution_hydrogens geom
_atom_sites_solution_primary direct
_atom_sites_solution_secondary difmap
_cell_angle_alpha 75.900(3)
_cell_angle_beta 87.872(3)
_cell_angle_gamma 81.639(3)
_cell_formula_units_Z 4
_cell_length_a 9.7761(14)
_cell_length_b 13.0082(19)
_cell_length_c 15.832(2)
_cell_measurement_reflns_used 636
_cell_measurement_temperature 290(2)
_cell_measurement_theta_max 26.4
_cell_measurement_theta_min 1.4
_cell_volume 1931.9(5)
_computing_cell_refinement 'SAINT (Bruker, 2004)'
_computing_data_collection 'SMART (Bruker, 2004)'
_computing_data_reduction SAINT
_computing_molecular_graphics 'ORTEP-3 for Windows (Farrugia, 1997) and CAMERON (Watkin et al., 1993)'
_computing_publication_material 'PLATON (Spek, 2003)'
_computing_structure_refinement 'SHELXL97 (Sheldrick, 1997)'
_computing_structure_solution 'SIR92 (Altomare et al., 1993)'
_diffrn_ambient_temperature 290(2)
_diffrn_measured_fraction_theta_full 0.992
_diffrn_measured_fraction_theta_max 0.948
_diffrn_measurement_device_type 'Bruker SMART CCD area-detector'
_diffrn_measurement_method '\f and \w'
_diffrn_radiation_monochromator graphite
_diffrn_radiation_source 'fine-focus sealed tube'
_diffrn_radiation_type MoK\a
_diffrn_radiation_wavelength 0.71073
_diffrn_reflns_av_R_equivalents 0.0418
_diffrn_reflns_av_sigmaI/netI 0.0882
_diffrn_reflns_limit_h_max 11
_diffrn_reflns_limit_h_min -12
_diffrn_reflns_limit_k_max 15
_diffrn_reflns_limit_k_min -16
_diffrn_reflns_limit_l_max 19
_diffrn_reflns_limit_l_min -19
_diffrn_reflns_number 15035
_diffrn_reflns_reduction_process
;
 ?
;
_diffrn_reflns_theta_full 25.00
_diffrn_reflns_theta_max 26.37
_diffrn_reflns_theta_min 1.33
_exptl_absorpt_coefficient_mu 0.209
_exptl_absorpt_correction_T_max 0.9958
_exptl_absorpt_correction_T_min 0.9460
_exptl_absorpt_correction_type multi-scan
_exptl_absorpt_process_details '(SADABS; Sheldrick, 1996)'
_exptl_crystal_colour colorless
_exptl_crystal_density_diffrn 1.251
_exptl_crystal_density_method 'Not Measured'
_exptl_crystal_description plates
_exptl_crystal_F_000 768
_exptl_crystal_size_max 0.21
_exptl_crystal_size_mid 0.06
_exptl_crystal_size_min 0.02
_refine_diff_density_max 0.252
_refine_diff_density_min -0.273
_refine_ls_extinction_method none
_refine_ls_goodness_of_fit_ref 1.097
_refine_ls_hydrogen_treatment constr
_refine_ls_matrix_type full
_refine_ls_number_parameters 473
_refine_ls_number_reflns 7488
_refine_ls_number_restraints 0
_refine_ls_restrained_S_all 1.097
_refine_ls_R_factor_all 0.1733
_refine_ls_R_factor_gt 0.0878
_refine_ls_shift/su_max 0.000
_refine_ls_shift/su_mean 0.000
_refine_ls_structure_factor_coef Fsqd
_refine_ls_weighting_details 'calc w = 1/[\s^2^(Fo^2^)+(0.0861P)^2^] where P = (Fo^2^+2Fc^2^)/3'
_refine_ls_weighting_scheme calc
_refine_ls_wR_factor_gt 0.1621
_refine_ls_wR_factor_ref 0.1996
_reflns_number_gt 3904
_reflns_number_total 7488
_reflns_threshold_expression I>2\s(I)
_cod_data_source_file ob6567.cif
_cod_data_source_block I
_cod_depositor_comments
;
The following automatic conversions were performed:
'_symmetry_cell_setting' value 'Triclinic' changed to 'triclinic'
according to '/home/saulius/struct/CIF-dictionaries/cif_core.dic'
dictionary named 'cif_core.dic' version 2.4.1 from 2010-06-29.

Automatic conversion script
Id: cif_fix_enum 1527 2010-12-29 10:47:43Z saulius 

The following automatic conversions were performed:

'_symmetry_cell_setting' value 'Triclinic' changed to 'triclinic'
according to /home/saulius/struct/CIF-dictionaries/cif_core.dic
dictionary named 'cif_core.dic' version 2.4.1 from 2010-06-29.

Automatic conversion script
Id: cif_fix_values 1715 2011-07-08 13:25:40Z adriana 
;
_cod_database_code 2206773
_cod_database_fobs_code 2206773

loop_
_symmetry_equiv_pos_as_xyz
x,y,z
-x,-y,-z

loop_
_atom_site_label
_atom_site_fract_x
_atom_site_fract_y
_atom_site_fract_z
_atom_site_U_iso_or_equiv
_atom_site_adp_type
_atom_site_calc_flag
_atom_site_refinement_flags
_atom_site_occupancy
_atom_site_type_symbol
Cl1 1.20395(14) 0.43988(10) 0.07239(10) 0.0978(5) Uani d . 1 Cl
Cl2 0.27981(17) 0.66894(12) 0.86128(12) 0.1207(6) Uani d . 1 Cl
N1 0.7614(3) 0.8794(2) 0.10571(18) 0.0419(7) Uani d . 1 N
N2 0.7329(3) 0.4188(2) 0.62132(17) 0.0420(8) Uani d . 1 N
O1 0.6821(4) 1.1688(2) -0.12549(19) 0.0963(12) Uani d . 1 O
O2 0.8360(3) 0.6398(2) 0.36300(18) 0.0705(9) Uani d . 1 O
C1 0.8024(4) 0.9679(3) 0.1282(2) 0.0469(10) Uani d . 1 C
C2 0.7758(4) 1.0526(3) 0.0592(2) 0.0552(11) Uani d . 1 C
C3 0.6753(5) 1.0740(3) -0.0948(3) 0.0620(12) Uani d . 1 C
C4 0.6154(5) 1.0083(3) -0.1470(3) 0.0652(12) Uani d . 1 C
C5 0.6720(4) 0.8888(3) -0.1249(2) 0.0546(11) Uani d . 1 C
C6 0.6574(4) 0.8414(3) -0.0268(2) 0.0492(10) Uani d . 1 C
C7 0.7111(4) 0.9106(3) 0.0231(2) 0.0447(9) Uani d . 1 C
C8 0.7180(4) 1.0184(3) -0.0080(2) 0.0503(10) Uani d . 1 C
C9 0.7665(4) 0.7720(3) 0.1616(2) 0.0471(10) Uani d . 1 C
C10 0.8776(4) 0.6906(3) 0.1376(2) 0.0413(9) Uani d . 1 C
C11 0.8711(5) 0.5833(3) 0.1716(2) 0.0566(11) Uani d . 1 C
C12 0.9717(5) 0.5067(3) 0.1513(3) 0.0648(13) Uani d . 1 C
C13 1.0789(5) 0.5374(3) 0.0980(3) 0.0603(12) Uani d . 1 C
C14 1.0890(5) 0.6430(3) 0.0653(3) 0.0639(12) Uani d . 1 C
C15 0.9877(4) 0.7196(3) 0.0847(3) 0.0555(11) Uani d . 1 C
C16 0.8666(4) 0.9620(3) 0.2125(2) 0.0473(10) Uani d . 1 C
C17 0.8136(5) 1.0342(3) 0.2611(3) 0.0647(12) Uani d . 1 C
C18 0.8784(5) 1.0357(4) 0.3372(3) 0.0756(14) Uani d . 1 C
C19 0.9947(5) 0.9661(4) 0.3660(3) 0.0724(14) Uani d . 1 C
C20 1.0476(5) 0.8944(4) 0.3188(3) 0.0749(14) Uani d . 1 C
C21 0.9842(5) 0.8915(3) 0.2434(3) 0.0645(12) Uani d . 1 C
C22 0.5888(5) 0.8311(4) -0.1751(3) 0.0811(15) Uani d . 1 C
C23 0.8242(5) 0.8717(3) -0.1513(3) 0.0716(13) Uani d . 1 C
C24 0.6837(4) 0.3824(3) 0.5535(2) 0.0431(9) Uani d . 1 C
C25 0.7171(4) 0.4492(3) 0.4779(2) 0.0483(10) Uani d . 1 C
C26 0.8428(4) 0.6182(3) 0.4426(3) 0.0503(10) Uani d . 1 C
C27 0.9162(4) 0.6825(3) 0.4888(2) 0.0564(11) Uani d . 1 C
C28 0.8679(4) 0.6836(3) 0.5821(2) 0.0520(10) Uani d . 1 C
C29 0.8646(4) 0.5681(3) 0.6364(2) 0.0468(10) Uani d . 1 C
C30 0.7953(4) 0.5070(3) 0.5864(2) 0.0420(9) Uani d . 1 C
C31 0.7859(4) 0.5281(3) 0.4980(2) 0.0427(9) Uani d . 1 C
C32 0.7097(4) 0.3798(3) 0.7138(2) 0.0461(10) Uani d . 1 C
C33 0.5937(4) 0.4487(3) 0.7494(2) 0.0438(9) Uani d . 1 C
C34 0.5587(5) 0.4211(3) 0.8365(3) 0.0601(11) Uani d . 1 C
C35 0.4616(5) 0.4878(4) 0.8718(3) 0.0740(14) Uani d . 1 C
C36 0.3998(5) 0.5823(4) 0.8183(4) 0.0698(13) Uani d . 1 C
C37 0.4289(5) 0.6093(4) 0.7319(3) 0.0672(12) Uani d . 1 C
C38 0.5255(4) 0.5420(3) 0.6977(3) 0.0566(11) Uani d . 1 C
C39 0.6191(4) 0.2838(3) 0.5678(2) 0.0449(10) Uani d . 1 C
C40 0.6722(4) 0.2059(3) 0.5247(3) 0.0571(11) Uani d . 1 C
C41 0.6184(5) 0.1121(4) 0.5367(3) 0.0671(13) Uani d . 1 C
C42 0.5105(5) 0.0919(3) 0.5931(3) 0.0665(13) Uani d . 1 C
C43 0.4539(5) 0.1690(4) 0.6351(3) 0.0658(12) Uani d . 1 C
C44 0.5073(4) 0.2636(3) 0.6225(3) 0.0571(11) Uani d . 1 C
C45 0.9699(5) 0.7351(4) 0.6246(3) 0.0783(14) Uani d . 1 C
C46 0.7236(5) 0.7492(3) 0.5801(3) 0.0705(13) Uani d . 1 C
H2 0.7926 1.1219 0.0564 0.066 Uiso calc R 1 H
H4A 0.6324 1.0379 -0.2082 0.078 Uiso calc R 1 H
H4B 0.5160 1.0159 -0.1383 0.078 Uiso calc R 1 H
H6A 0.5609 0.8364 -0.0124 0.059 Uiso calc R 1 H
H6B 0.7088 0.7699 -0.0111 0.059 Uiso calc R 1 H
H9A 0.6775 0.7481 0.1595 0.057 Uiso calc R 1 H
H9B 0.7813 0.7750 0.2212 0.057 Uiso calc R 1 H
H11 0.7986 0.5623 0.2083 0.068 Uiso calc R 1 H
H12 0.9663 0.4344 0.1739 0.078 Uiso calc R 1 H
H14 1.1636 0.6634 0.0302 0.077 Uiso calc R 1 H
H15 0.9938 0.7918 0.0618 0.067 Uiso calc R 1 H
H17 0.7340 1.0819 0.2425 0.078 Uiso calc R 1 H
H18 0.8421 1.0848 0.3690 0.091 Uiso calc R 1 H
H19 1.0376 0.9673 0.4171 0.087 Uiso calc R 1 H
H20 1.1273 0.8469 0.3378 0.090 Uiso calc R 1 H
H21 1.0210 0.8414 0.2126 0.077 Uiso calc R 1 H
H22A 0.4953 0.8342 -0.1541 0.122 Uiso calc R 1 H
H22B 0.6300 0.7577 -0.1664 0.122 Uiso calc R 1 H
H22C 0.5893 0.8655 -0.2360 0.122 Uiso calc R 1 H
H23A 0.8331 0.9010 -0.2128 0.107 Uiso calc R 1 H
H23B 0.8579 0.7964 -0.1378 0.107 Uiso calc R 1 H
H23C 0.8772 0.9068 -0.1200 0.107 Uiso calc R 1 H
H25 0.6978 0.4439 0.4222 0.058 Uiso calc R 1 H
H27A 0.9058 0.7559 0.4543 0.068 Uiso calc R 1 H
H27B 1.0140 0.6551 0.4905 0.068 Uiso calc R 1 H
H29A 0.9582 0.5330 0.6506 0.056 Uiso calc R 1 H
H29B 0.8151 0.5695 0.6904 0.056 Uiso calc R 1 H
H32A 0.7944 0.3772 0.7449 0.055 Uiso calc R 1 H
H32B 0.6877 0.3073 0.7247 0.055 Uiso calc R 1 H
H34 0.6006 0.3571 0.8718 0.072 Uiso calc R 1 H
H35 0.4385 0.4692 0.9306 0.089 Uiso calc R 1 H
H37 0.3844 0.6721 0.6963 0.081 Uiso calc R 1 H
H38 0.5453 0.5599 0.6385 0.068 Uiso calc R 1 H
H40 0.7461 0.2177 0.4866 0.068 Uiso calc R 1 H
H41 0.6554 0.0616 0.5064 0.080 Uiso calc R 1 H
H42 0.4761 0.0270 0.6029 0.080 Uiso calc R 1 H
H43 0.3790 0.1569 0.6723 0.079 Uiso calc R 1 H
H44 0.4675 0.3151 0.6512 0.069 Uiso calc R 1 H
H45A 1.0601 0.6940 0.6267 0.117 Uiso calc R 1 H
H45B 0.9395 0.7368 0.6827 0.117 Uiso calc R 1 H
H45C 0.9738 0.8069 0.5910 0.117 Uiso calc R 1 H
H46A 0.7275 0.8216 0.5481 0.106 Uiso calc R 1 H
H46B 0.6933 0.7487 0.6386 0.106 Uiso calc R 1 H
H46C 0.6598 0.7183 0.5524 0.106 Uiso calc R 1 H

loop_
_atom_site_aniso_label
_atom_site_aniso_U_11
_atom_site_aniso_U_22
_atom_site_aniso_U_33
_atom_site_aniso_U_12
_atom_site_aniso_U_13
_atom_site_aniso_U_23
C11 0.075(3) 0.038(2) 0.054(2) -0.011(2) -0.007(2) -0.004(2)
C12 0.095(4) 0.032(2) 0.066(3) -0.006(3) -0.020(3) -0.006(2)
N1 0.052(2) 0.0342(18) 0.0377(17) -0.0029(15) 0.0026(15) -0.0071(14)
N2 0.051(2) 0.0402(18) 0.0340(17) -0.0035(16) -0.0041(14) -0.0094(14)
O1 0.165(4) 0.0394(19) 0.070(2) -0.001(2) -0.010(2) 0.0075(16)
O2 0.093(2) 0.071(2) 0.0431(17) -0.0137(17) 0.0111(15) -0.0059(14)
C1 0.052(3) 0.035(2) 0.054(2) -0.0035(19) 0.003(2) -0.0134(19)
C2 0.074(3) 0.029(2) 0.059(3) -0.004(2) 0.004(2) -0.007(2)
C3 0.082(3) 0.038(3) 0.057(3) 0.009(2) 0.009(2) -0.005(2)
C4 0.079(3) 0.056(3) 0.051(3) 0.013(2) -0.010(2) -0.005(2)
C5 0.060(3) 0.054(3) 0.046(2) 0.004(2) 0.000(2) -0.013(2)
C6 0.051(2) 0.044(2) 0.051(2) -0.0027(19) -0.0019(19) -0.0106(18)
C7 0.047(2) 0.037(2) 0.047(2) 0.0003(18) 0.0062(19) -0.0099(18)
C8 0.066(3) 0.035(2) 0.046(2) 0.001(2) 0.000(2) -0.0075(18)
C9 0.060(3) 0.038(2) 0.043(2) -0.014(2) 0.0057(19) -0.0049(18)
C10 0.056(3) 0.033(2) 0.034(2) -0.0069(19) -0.0057(19) -0.0041(16)
Cl1 0.0971(10) 0.0620(8) 0.1355(12) 0.0245(7) -0.0159(9) -0.0447(8)
Cl2 0.1243(13) 0.0881(11) 0.1679(15) -0.0251(9) 0.0709(11) -0.0705(11)
C13 0.068(3) 0.046(3) 0.069(3) 0.005(2) -0.017(3) -0.022(2)
C14 0.065(3) 0.054(3) 0.068(3) 0.000(2) 0.008(2) -0.014(2)
C15 0.071(3) 0.032(2) 0.058(3) -0.005(2) 0.006(2) -0.0040(19)
C16 0.052(3) 0.036(2) 0.056(2) -0.013(2) 0.007(2) -0.0117(19)
C17 0.064(3) 0.062(3) 0.076(3) -0.009(2) -0.001(2) -0.031(2)
C18 0.091(4) 0.074(3) 0.078(3) -0.028(3) 0.005(3) -0.042(3)
C19 0.088(4) 0.073(3) 0.061(3) -0.027(3) -0.013(3) -0.013(3)
C20 0.091(4) 0.062(3) 0.069(3) -0.005(3) -0.019(3) -0.011(3)
C21 0.078(3) 0.051(3) 0.065(3) -0.003(2) -0.005(3) -0.017(2)
C22 0.101(4) 0.074(3) 0.069(3) 0.004(3) -0.026(3) -0.023(3)
C23 0.081(4) 0.065(3) 0.065(3) -0.001(3) 0.021(3) -0.017(2)
C24 0.046(2) 0.046(2) 0.038(2) -0.0035(19) -0.0037(18) -0.0137(18)
C25 0.055(3) 0.057(3) 0.035(2) -0.001(2) -0.0077(19) -0.0195(19)
C26 0.055(3) 0.050(3) 0.042(2) 0.002(2) 0.005(2) -0.011(2)
C27 0.065(3) 0.046(2) 0.057(3) -0.009(2) 0.002(2) -0.009(2)
C28 0.063(3) 0.040(2) 0.056(2) -0.010(2) -0.001(2) -0.0158(19)
C29 0.052(2) 0.048(2) 0.044(2) -0.0068(19) -0.0018(19) -0.0172(18)
C30 0.050(2) 0.034(2) 0.042(2) -0.0040(19) 0.0003(18) -0.0105(17)
C31 0.049(2) 0.041(2) 0.037(2) -0.0012(19) -0.0024(18) -0.0110(17)
C32 0.054(3) 0.043(2) 0.040(2) -0.0062(19) -0.0055(19) -0.0066(17)
C33 0.050(2) 0.049(2) 0.038(2) -0.017(2) -0.0008(19) -0.0152(19)
C34 0.077(3) 0.055(3) 0.050(3) -0.014(2) 0.005(2) -0.014(2)
C35 0.098(4) 0.077(4) 0.056(3) -0.030(3) 0.027(3) -0.028(3)
C36 0.069(3) 0.060(3) 0.096(4) -0.024(3) 0.028(3) -0.044(3)
C37 0.059(3) 0.055(3) 0.087(4) -0.006(2) 0.010(3) -0.018(3)
C38 0.054(3) 0.061(3) 0.051(2) -0.002(2) 0.001(2) -0.010(2)
C44 0.059(3) 0.060(3) 0.057(3) -0.008(2) 0.000(2) -0.023(2)
C39 0.042(2) 0.050(2) 0.044(2) -0.004(2) -0.0084(19) -0.0147(19)
C40 0.056(3) 0.063(3) 0.062(3) -0.012(2) -0.002(2) -0.031(2)
C41 0.071(3) 0.059(3) 0.083(3) -0.009(3) -0.004(3) -0.039(3)
C42 0.081(4) 0.051(3) 0.073(3) -0.021(3) -0.016(3) -0.014(2)
C43 0.070(3) 0.072(3) 0.062(3) -0.030(3) 0.005(2) -0.016(2)
C45 0.096(4) 0.070(3) 0.081(3) -0.036(3) 0.000(3) -0.027(3)
C46 0.086(4) 0.049(3) 0.074(3) 0.005(3) 0.003(3) -0.019(2)

loop_
_atom_type_symbol
_atom_type_description
_atom_type_scat_dispersion_real
_atom_type_scat_dispersion_imag
_atom_type_scat_source
O O 0.0106 0.0060 'International Tables Vol C Tables 4.2.6.8 and 6.1.1.4'
N N 0.0061 0.0033 'International Tables Vol C Tables 4.2.6.8 and 6.1.1.4'
Cl Cl 0.1484 0.1585 'International Tables Vol C Tables 4.2.6.8 and 6.1.1.4'
H H 0.0000 0.0000 'International Tables Vol C Tables 4.2.6.8 and 6.1.1.4'
C C 0.0033 0.0016 'International Tables Vol C Tables 4.2.6.8 and 6.1.1.4'

loop_
_geom_angle_atom_site_label_1
_geom_angle_atom_site_label_2
_geom_angle_atom_site_label_3
_geom_angle
C41 C40 C39 121.6(4)
C41 C40 H40 119.2
C39 C40 H40 119.2
C34 C33 C38 118.3(4)
C34 C33 C32 119.9(4)
C38 C33 C32 121.7(3)
N1 C9 C10 114.3(3)
N1 C9 H9A 108.7
C10 C9 H9A 108.7
N1 C9 H9B 108.7
C10 C9 H9B 108.7
H9A C9 H9B 107.6
C30 N2 C24 108.8(3)
C30 N2 C32 123.7(3)
C24 N2 C32 127.1(3)
C7 N1 C1 108.8(3)
C7 N1 C9 124.9(3)
C1 N1 C9 126.3(3)
C15 C10 C11 118.6(4)
C15 C10 C9 122.4(3)
C11 C10 C9 119.0(4)
C31 C30 N2 108.3(3)
C31 C30 C29 125.9(3)
N2 C30 C29 125.8(3)
C30 C31 C25 107.6(3)
C30 C31 C26 121.1(3)
C25 C31 C26 131.4(3)
N1 C7 C8 108.5(3)
N1 C7 C6 126.6(3)
C8 C7 C6 124.9(3)
C44 C39 C40 117.2(4)
C44 C39 C24 123.8(3)
C40 C39 C24 119.0(4)
C7 C6 C5 110.0(3)
C7 C6 H6A 109.7
C5 C6 H6A 109.7
C7 C6 H6B 109.7
C5 C6 H6B 109.7
H6A C6 H6B 108.2
C7 C8 C2 106.7(3)
C7 C8 C3 121.5(4)
C2 C8 C3 131.8(4)
C25 C24 N2 106.9(3)
C25 C24 C39 129.7(3)
N2 C24 C39 123.2(3)
C30 C29 C28 110.1(3)
C30 C29 H29A 109.6
C28 C29 H29A 109.6
C30 C29 H29B 109.6
C28 C29 H29B 109.6
H29A C29 H29B 108.1
N2 C32 C33 113.1(3)
N2 C32 H32A 109.0
C33 C32 H32A 109.0
N2 C32 H32B 109.0
C33 C32 H32B 109.0
H32A C32 H32B 107.8
C21 C16 C17 117.7(4)
C21 C16 C1 122.8(3)
C17 C16 C1 119.4(4)
C2 C1 N1 107.4(3)
C2 C1 C16 129.2(3)
N1 C1 C16 123.3(3)
C26 C27 C28 116.4(3)
C26 C27 H27A 108.2
C28 C27 H27A 108.2
C26 C27 H27B 108.2
C28 C27 H27B 108.2
H27A C27 H27B 107.3
O2 C26 C31 122.9(4)
O2 C26 C27 121.3(4)
C31 C26 C27 115.8(3)
C10 C15 C14 120.9(4)
C10 C15 H15 119.5
C14 C15 H15 119.5
C23 C5 C4 110.4(4)
C23 C5 C6 109.6(3)
C4 C5 C6 109.7(3)
C23 C5 C22 108.8(3)
C4 C5 C22 109.1(3)
C6 C5 C22 109.1(3)
C1 C2 C8 108.7(3)
C1 C2 H2 125.7
C8 C2 H2 125.7
O1 C3 C8 123.7(4)
O1 C3 C4 120.8(4)
C8 C3 C4 115.5(4)
C37 C38 C33 121.6(4)
C37 C38 H38 119.2
C33 C38 H38 119.2
C24 C25 C31 108.5(3)
C24 C25 H25 125.8
C31 C25 H25 125.8
C46 C28 C27 109.8(3)
C46 C28 C45 109.1(3)
C27 C28 C45 109.2(3)
C46 C28 C29 110.1(3)
C27 C28 C29 110.0(3)
C45 C28 C29 108.7(3)
C43 C44 C39 121.2(4)
C43 C44 H44 119.4
C39 C44 H44 119.4
C13 C14 C15 119.5(4)
C13 C14 H14 120.3
C15 C14 H14 120.3
C16 C17 C18 120.5(4)
C16 C17 H17 119.8
C18 C17 H17 119.8
C10 C11 C12 120.4(4)
C10 C11 H11 119.8
C12 C11 H11 119.8
C33 C34 C35 120.7(4)
C33 C34 H34 119.6
C35 C34 H34 119.6
C40 C41 C42 120.5(4)
C40 C41 H41 119.8
C42 C41 H41 119.8
C13 C12 C11 119.9(4)
C13 C12 H12 120.1
C11 C12 H12 120.1
C36 C37 C38 118.9(4)
C36 C37 H37 120.6
C38 C37 H37 120.6
C37 C36 C35 121.5(4)
C37 C36 Cl2 118.6(4)
C35 C36 Cl2 119.9(4)
C3 C4 C5 115.5(3)
C3 C4 H4A 108.4
C5 C4 H4A 108.4
C3 C4 H4B 108.4
C5 C4 H4B 108.4
H4A C4 H4B 107.5
C14 C13 C12 120.7(4)
C14 C13 Cl1 120.0(4)
C12 C13 Cl1 119.3(4)
C19 C18 C17 120.8(4)
C19 C18 H18 119.6
C17 C18 H18 119.6
C41 C42 C43 119.0(4)
C41 C42 H42 120.5
C43 C42 H42 120.5
C44 C43 C42 120.5(4)
C44 C43 H43 119.8
C42 C43 H43 119.8
C20 C21 C16 121.1(4)
C20 C21 H21 119.4
C16 C21 H21 119.4
C36 C35 C34 118.9(4)
C36 C35 H35 120.6
C34 C35 H35 120.6
C5 C22 H22A 109.5
C5 C22 H22B 109.5
H22A C22 H22B 109.5
C5 C22 H22C 109.5
H22A C22 H22C 109.5
H22B C22 H22C 109.5
C28 C46 H46A 109.5
C28 C46 H46B 109.5
H46A C46 H46B 109.5
C28 C46 H46C 109.5
H46A C46 H46C 109.5
H46B C46 H46C 109.5
C28 C45 H45A 109.5
C28 C45 H45B 109.5
H45A C45 H45B 109.5
C28 C45 H45C 109.5
H45A C45 H45C 109.5
H45B C45 H45C 109.5
C19 C20 C21 120.7(5)
C19 C20 H20 119.7
C21 C20 H20 119.7
C5 C23 H23A 109.5
C5 C23 H23B 109.5
H23A C23 H23B 109.5
C5 C23 H23C 109.5
H23A C23 H23C 109.5
H23B C23 H23C 109.5
C18 C19 C20 119.2(4)
C18 C19 H19 120.4
C20 C19 H19 120.4

loop_
_geom_bond_atom_site_label_1
_geom_bond_atom_site_label_2
_geom_bond_distance
_geom_bond_publ_flag
C40 C41 1.366(5) ?
C40 C39 1.386(5) ?
C40 H40 0.9300 ?
C33 C34 1.380(5) ?
C33 C38 1.382(5) ?
C33 C32 1.520(5) ?
C9 C10 1.510(5) ?
C9 H9A 0.9700 ?
C9 H9B 0.9700 ?
Cl1 C13 1.741(4) yes
Cl2 C36 1.743(4) yes
N1 C1 1.398(4) yes
N1 C7 1.360(4) yes
N1 C9 1.455(4) yes
N2 C24 1.400(4) yes
N2 C30 1.365(4) yes
N2 C32 1.450(4) yes
O1 C3 1.221(4) yes
O2 C26 1.224(4) yes
C10 C15 1.377(5) ?
C10 C11 1.378(5) ?
C30 C31 1.362(5) ?
C30 C29 1.490(5) ?
C31 C25 1.408(5) ?
C31 C26 1.452(5) ?
C7 C8 1.379(5) ?
C7 C6 1.492(5) ?
C39 C44 1.385(5) ?
C39 C24 1.476(5) ?
C6 C5 1.534(5) ?
C6 H6A 0.9700 ?
C6 H6B 0.9700 ?
C8 C2 1.414(5) ?
C8 C3 1.434(5) ?
C24 C25 1.358(5) ?
C29 C28 1.542(5) ?
C29 H29A 0.9700 ?
C29 H29B 0.9700 ?
C32 H32A 0.9700 ?
C32 H32B 0.9700 ?
C16 C21 1.385(5) ?
C16 C17 1.386(5) ?
C16 C1 1.477(5) ?
C1 C2 1.352(5) ?
C27 C26 1.504(5) ?
C27 C28 1.537(5) ?
C27 H27A 0.9700 ?
C27 H27B 0.9700 ?
C15 C14 1.382(5) ?
C15 H15 0.9300 ?
C5 C23 1.531(6) ?
C5 C4 1.532(5) ?
C5 C22 1.540(5) ?
C2 H2 0.9300 ?
C3 C4 1.510(6) ?
C38 C37 1.380(5) ?
C38 H38 0.9300 ?
C25 H25 0.9300 ?
C28 C46 1.536(5) ?
C28 C45 1.537(5) ?
C44 C43 1.374(5) ?
C44 H44 0.9300 ?
C14 C13 1.361(6) ?
C14 H14 0.9300 ?
C17 C18 1.389(6) ?
C17 H17 0.9300 ?
C11 C12 1.382(6) ?
C11 H11 0.9300 ?
C34 C35 1.387(6) ?
C34 H34 0.9300 ?
C41 C42 1.370(6) ?
C41 H41 0.9300 ?
C12 C13 1.364(6) ?
C12 H12 0.9300 ?
C37 C36 1.357(6) ?
C37 H37 0.9300 ?
C36 C35 1.381(6) ?
C4 H4A 0.9700 ?
C4 H4B 0.9700 ?
C18 C19 1.364(6) ?
C18 H18 0.9300 ?
C42 C43 1.375(6) ?
C42 H42 0.9300 ?
C43 H43 0.9300 ?
C21 C20 1.376(6) ?
C21 H21 0.9300 ?
C35 H35 0.9300 ?
C22 H22A 0.9600 ?
C22 H22B 0.9600 ?
C22 H22C 0.9600 ?
C46 H46A 0.9600 ?
C46 H46B 0.9600 ?
C46 H46C 0.9600 ?
C45 H45A 0.9600 ?
C45 H45B 0.9600 ?
C45 H45C 0.9600 ?
C20 C19 1.366(6) ?
C20 H20 0.9300 ?
C23 H23A 0.9600 ?
C23 H23B 0.9600 ?
C23 H23C 0.9600 ?
C19 H19 0.9300 ?

loop_
_geom_hbond_atom_site_label_D
_geom_hbond_atom_site_label_H
_geom_hbond_atom_site_label_A
_geom_hbond_site_symmetry_A
_geom_hbond_distance_DH
_geom_hbond_distance_HA
_geom_hbond_distance_DA
_geom_hbond_angle_DHA
_geom_hbond_publ_flag
C9 H9B O2 1_555 0.97 2.51 3.276(4) 136 yes
C34 H34 O1 1_546 0.93 2.45 3.245(5) 143 yes
C4 H4B Cg1 2_675 0.97 2.86 3.804(5) 163 yes
C27 H27B Cg2 2_566 0.97 2.73 3.653(4) 159 yes
C38 H38 Cg2 1_555 0.93 2.75 3.409(5) 128 yes
C14 H14 Cl2 1_654 0.93 2.86 3.637(5) 143 yes

loop_
_geom_torsion_atom_site_label_1
_geom_torsion_atom_site_label_2
_geom_torsion_atom_site_label_3
_geom_torsion_atom_site_label_4
_geom_torsion
_geom_torsion_publ_flag
C10 C9 N1 C7 74.5(4) y
C10 C9 N1 C1 -107.8(4) ?
N1 C9 C10 C15 17.3(5) y
N1 C9 C10 C11 -164.4(3) ?
C1 N1 C7 C8 -0.5(4) ?
C9 N1 C7 C8 177.6(3) ?
C1 N1 C7 C6 179.4(3) ?
C9 N1 C7 C6 -2.6(6) ?
C41 C40 C39 C44 -1.3(6) ?
C41 C40 C39 C24 178.7(3) ?
N1 C7 C6 C5 -154.6(3) ?
C8 C7 C6 C5 25.2(5) yes
N1 C7 C8 C2 0.3(4) ?
C6 C7 C8 C2 -179.6(3) ?
N1 C7 C8 C3 178.4(4) ?
C6 C7 C8 C3 -1.5(6) yes
C7 N1 C1 C2 0.4(4) ?
C9 N1 C1 C2 -177.6(3) ?
C7 N1 C1 C16 -177.8(3) ?
C9 N1 C1 C16 4.2(5) ?
C11 C10 C15 C14 0.6(5) ?
C9 C10 C15 C14 178.8(3) ?
C7 C6 C5 C23 73.0(4) ?
C7 C6 C5 C4 -48.4(4) yes
C7 C6 C5 C22 -168.0(3) ?
N1 C1 C2 C8 -0.3(4) ?
C16 C1 C2 C8 177.9(4) ?
C7 C8 C2 C1 0.0(5) ?
C3 C8 C2 C1 -177.8(4) ?
C7 C8 C3 O1 -178.6(4) ?
C2 C8 C3 O1 -1.1(8) ?
C7 C8 C3 C4 3.4(6) yes
C2 C8 C3 C4 -179.1(4) ?
C10 C15 C14 C13 0.8(6) ?
C21 C16 C17 C18 0.9(6) ?
C1 C16 C17 C18 -175.0(4) ?
C15 C10 C11 C12 -1.3(5) ?
C9 C10 C11 C12 -179.6(3) ?
C38 C33 C34 C35 -2.7(6) ?
C32 C33 C34 C35 174.3(4) ?
C39 C40 C41 C42 -0.7(6) ?
C10 C11 C12 C13 0.7(6) ?
C33 C38 C37 C36 -0.5(6) ?
C38 C37 C36 C35 -2.0(7) ?
C38 C37 C36 Cl2 178.9(3) ?
O1 C3 C4 C5 151.6(4) ?
C8 C3 C4 C5 -30.4(6) yes
C23 C5 C4 C3 -67.3(5) ?
C6 C5 C4 C3 53.6(5) yes
C22 C5 C4 C3 173.2(4) ?
C21 C16 C1 C2 -122.8(5) ?
C17 C16 C1 C2 52.9(6) ?
C21 C16 C1 N1 55.1(5) y
C17 C16 C1 N1 -129.2(4) ?
C15 C14 C13 C12 -1.5(6) ?
C15 C14 C13 Cl1 178.7(3) ?
C11 C12 C13 C14 0.8(6) ?
C11 C12 C13 Cl1 -179.5(3) ?
C16 C17 C18 C19 -0.4(7) ?
C40 C41 C42 C43 2.3(6) ?
C39 C44 C43 C42 -0.3(6) ?
C41 C42 C43 C44 -1.8(6) ?
C17 C16 C21 C20 -1.1(6) ?
C1 C16 C21 C20 174.6(4) ?
C37 C36 C35 C34 2.1(7) ?
Cl2 C36 C35 C34 -178.8(3) ?
C33 C34 C35 C36 0.3(6) ?
C16 C21 C20 C19 0.9(7) ?
C17 C18 C19 C20 0.2(7) ?
C21 C20 C19 C18 -0.4(7) ?
C24 N2 C30 C31 0.5(4) ?
C32 N2 C30 C31 -173.0(3) ?
C24 N2 C30 C29 -178.2(3) ?
C32 N2 C30 C29 8.3(5) ?
N2 C30 C31 C25 -0.8(4) ?
C29 C30 C31 C25 177.8(3) ?
N2 C30 C31 C26 179.7(3) ?
C29 C30 C31 C26 -1.7(6) yes
C30 N2 C24 C25 0.1(4) ?
C32 N2 C24 C25 173.3(3) ?
C30 N2 C24 C39 175.6(3) ?
C32 N2 C24 C39 -11.1(5) ?
C44 C39 C24 C25 -130.8(4) ?
C40 C39 C24 C25 49.3(6) ?
C44 C39 C24 N2 54.7(5) yes
C40 C39 C24 N2 -125.2(4) ?
C31 C30 C29 C28 25.1(5) yes
N2 C30 C29 C28 -156.5(3) ?
C30 N2 C32 C33 73.9(4) yes
C24 N2 C32 C33 -98.4(4) ?
C34 C33 C32 N2 179.5(3) ?
C38 C33 C32 N2 -3.6(5) y
C30 C31 C26 O2 -179.8(4) ?
C25 C31 C26 O2 0.8(6) ?
C30 C31 C26 C27 2.3(5) yes
C25 C31 C26 C27 -177.0(4) ?
C28 C27 C26 O2 154.1(4) ?
C28 C27 C26 C31 -27.9(5) yes
C34 C33 C38 C37 2.8(6) ?
C32 C33 C38 C37 -174.2(3) ?
N2 C24 C25 C31 -0.6(4) ?
C39 C24 C25 C31 -175.7(4) ?
C30 C31 C25 C24 0.9(4) ?
C26 C31 C25 C24 -179.7(4) ?
C26 C27 C28 C46 -70.6(4) ?
C26 C27 C28 C45 169.9(3) ?
C26 C27 C28 C29 50.7(5) yes
C30 C29 C28 C46 74.6(4) ?
C30 C29 C28 C27 -46.6(4) yes
C30 C29 C28 C45 -166.0(3) ?
C40 C39 C44 C43 1.8(6) ?
C24 C39 C44 C43 -178.2(3) ?

loop_
_cod_related_entry_id
_cod_related_entry_database
_cod_related_entry_code
1 ChemSpider 3807259
